data_4108963
loop_
_publ_author_name
'Masaaki Okazaki'
'Takahiko Yoshitomi'
'Junpei Naito'
'Akira Sato'
'Takashi Komuro'
'Hiromi Tobita'

_publ_contact_author_address 'Department of Chemistry, Graduate School of Science, Tohoku University'
_publ_contact_author_email tobita@m.tains.tohoku.ac.jp
_publ_contact_author_fax 81-22-795-6543
_publ_contact_author_name 'Hiromi Tobita'
_publ_contact_author_phone 81-22-795-6539
_publ_section_title
;
 Recombination of an Fe-Si-P Linkage to an Fe-P-Si Linkage through an
 Isolable Intermediate Phosphasilaferracyclopropane
;
_journal_name_full 'Journal of the American Chemical Society'
_journal_page_first 17674
_journal_page_last 17675
_journal_paper_doi 10.1021/ja808443v
_journal_volume 130
_journal_year 2008
_chemical_absolute_configuration unk
_chemical_formula_sum 'C26 H31 Fe O2 P Si'
_chemical_formula_weight 490.42
_chemical_properties_physical air-sensitive
_space_group_IT_number 61
_symmetry_cell_setting orthorhombic
_symmetry_Int_Tables_number 61
_symmetry_space_group_name_Hall '-P 2ac 2ab'
_symmetry_space_group_name_H-M 'P b c a'
_atom_sites_solution_hydrogens geom
_atom_sites_solution_primary direct
_atom_sites_solution_secondary difmap
_audit_creation_method SHELXL-97
_cell_angle_alpha 90.00
_cell_angle_beta 90.00
_cell_angle_gamma 90.00
_cell_formula_units_Z 8
_cell_length_a 14.5404(6)
_cell_length_b 15.7053(8)
_cell_length_c 22.1506(14)
_cell_measurement_reflns_used 42209
_cell_measurement_temperature 150(2)
_cell_measurement_theta_max 54.95
_cell_measurement_theta_min 3.20
_cell_volume 5058.3(5)
_computing_structure_refinement 'SHELXL-97 (Sheldrick, 1997)'
_computing_structure_solution 'SHELXS-97 (Sheldrick, 1990)'
_diffrn_ambient_temperature 150(2)
_diffrn_measured_fraction_theta_full 0.987
_diffrn_measured_fraction_theta_max 0.987
_diffrn_radiation_monochromator graphite
_diffrn_radiation_probe x-ray
_diffrn_radiation_type MoK\a
_diffrn_radiation_wavelength 0.71069
_diffrn_reflns_av_R_equivalents 0.0839
_diffrn_reflns_av_sigmaI/netI 0.0420
_diffrn_reflns_limit_h_max 18
_diffrn_reflns_limit_h_min -18
_diffrn_reflns_limit_k_max 19
_diffrn_reflns_limit_k_min -20
_diffrn_reflns_limit_l_max 28
_diffrn_reflns_limit_l_min -26
_diffrn_reflns_number 35754
_diffrn_reflns_theta_full 27.48
_diffrn_reflns_theta_max 27.48
_diffrn_reflns_theta_min 2.12
_diffrn_source 'fine-focus sealed tube'
_exptl_absorpt_coefficient_mu 0.726
_exptl_absorpt_correction_T_max 0.9646
_exptl_absorpt_correction_T_min 0.8115
_exptl_absorpt_correction_type numerical
_exptl_absorpt_process_details Higashi
_exptl_crystal_density_diffrn 1.288
_exptl_crystal_F_000 2064
_exptl_crystal_size_max 0.30
_exptl_crystal_size_mid 0.30
_exptl_crystal_size_min 0.05
_refine_diff_density_max 0.440
_refine_diff_density_min -0.422
_refine_diff_density_rms 0.084
_refine_ls_extinction_method none
_refine_ls_goodness_of_fit_ref 1.201
_refine_ls_hydrogen_treatment constr
_refine_ls_matrix_type full
_refine_ls_number_parameters 287
_refine_ls_number_reflns 5726
_refine_ls_number_restraints 0
_refine_ls_restrained_S_all 1.201
_refine_ls_R_factor_all 0.0949
_refine_ls_R_factor_gt 0.0721
_refine_ls_shift/su_max 0.000
_refine_ls_shift/su_mean 0.000
_refine_ls_structure_factor_coef Fsqd
_refine_ls_weighting_details 'calc w=1/[\s^2^(Fo^2^)+(0.0556P)^2^+12.4867P] where P=(Fo^2^+2Fc^2^)/3'
_refine_ls_weighting_scheme calc
_refine_ls_wR_factor_gt 0.1569
_refine_ls_wR_factor_ref 0.1672
_reflns_number_gt 4624
_reflns_number_total 5726
_reflns_threshold_expression >2sigma(I)
_cod_data_source_file ja808443v_si_002_1.cif
_cod_data_source_block complex3
_cod_database_code 4108963

loop_
_symmetry_equiv_pos_as_xyz
'x, y, z'
'-x+1/2, -y, z+1/2'
'x+1/2, -y+1/2, -z'
'-x, y+1/2, -z+1/2'
'-x, -y, -z'
'x-1/2, y, -z-1/2'
'-x-1/2, y-1/2, z'
'x, -y-1/2, z-1/2'

loop_
_atom_site_label
_atom_site_type_symbol
_atom_site_fract_x
_atom_site_fract_y
_atom_site_fract_z
_atom_site_U_iso_or_equiv
_atom_site_adp_type
_atom_site_occupancy
_atom_site_symmetry_multiplicity
_atom_site_calc_flag
_atom_site_refinement_flags
Fe1 Fe 0.06354(4) 0.22731(3) 0.05761(2) 0.02098(16) Uani 1 1 d .
P1 P 0.07442(7) 0.24218(6) 0.16195(4) 0.0215(2) Uani 1 1 d .
Si1 Si 0.08265(8) 0.37946(7) 0.19317(5) 0.0246(2) Uani 1 1 d .
C1 C 0.1491(3) 0.3052(3) 0.04742(16) 0.0237(8) Uani 1 1 d .
O1 O 0.2048(2) 0.3543(2) 0.03686(14) 0.0390(8) Uani 1 1 d .
C2 C -0.0293(3) 0.2980(3) 0.05125(17) 0.0248(8) Uani 1 1 d .
O2 O -0.0911(2) 0.3417(2) 0.04192(13) 0.0330(7) Uani 1 1 d .
C3 C 0.0689(3) 0.0908(3) 0.0715(2) 0.0341(10) Uani 1 1 d .
C4 C -0.0115(3) 0.1146(3) 0.0387(2) 0.0348(10) Uani 1 1 d .
C5 C 0.0178(3) 0.1556(3) -0.0165(2) 0.0345(10) Uani 1 1 d .
C6 C 0.1149(3) 0.1578(3) -0.01634(19) 0.0293(9) Uani 1 1 d .
C7 C 0.1468(3) 0.1190(3) 0.03852(19) 0.0281(9) Uani 1 1 d .
C8 C 0.0721(4) 0.0404(3) 0.1290(2) 0.0469(13) Uani 1 1 d .
H1 H 0.0963 -0.0167 0.1206 0.070 Uiso 1 1 calc R
H2 H 0.0099 0.0357 0.1457 0.070 Uiso 1 1 calc R
H3 H 0.1121 0.0692 0.1581 0.070 Uiso 1 1 calc R
C9 C -0.1082(4) 0.0917(3) 0.0556(3) 0.0521(14) Uani 1 1 d .
H4 H -0.1248 0.0374 0.0367 0.078 Uiso 1 1 calc R
H5 H -0.1502 0.1363 0.0414 0.078 Uiso 1 1 calc R
H6 H -0.1130 0.0865 0.0995 0.078 Uiso 1 1 calc R
C10 C -0.0437(4) 0.1874(4) -0.0662(2) 0.0480(13) Uani 1 1 d .
H7 H -0.0175 0.2394 -0.0836 0.072 Uiso 1 1 calc R
H8 H -0.1048 0.1997 -0.0497 0.072 Uiso 1 1 calc R
H9 H -0.0489 0.1437 -0.0976 0.072 Uiso 1 1 calc R
C11 C 0.1746(3) 0.1889(3) -0.06715(19) 0.0379(11) Uani 1 1 d .
H10 H 0.1912 0.1410 -0.0932 0.057 Uiso 1 1 calc R
H11 H 0.2305 0.2147 -0.0506 0.057 Uiso 1 1 calc R
H12 H 0.1409 0.2315 -0.0908 0.057 Uiso 1 1 calc R
C12 C 0.2450(3) 0.1036(3) 0.0559(2) 0.0368(10) Uani 1 1 d .
H13 H 0.2501 0.1014 0.1000 0.055 Uiso 1 1 calc R
H14 H 0.2835 0.1500 0.0404 0.055 Uiso 1 1 calc R
H15 H 0.2658 0.0494 0.0387 0.055 Uiso 1 1 calc R
C13 C -0.0355(3) 0.2163(3) 0.19964(18) 0.0254(8) Uani 1 1 d .
C14 C -0.1227(3) 0.2400(3) 0.1799(2) 0.0332(10) Uani 1 1 d .
H16 H -0.1287 0.2705 0.1431 0.040 Uiso 1 1 calc R
C15 C -0.2011(3) 0.2201(3) 0.2129(2) 0.0424(11) Uani 1 1 d .
H17 H -0.2600 0.2363 0.1983 0.051 Uiso 1 1 calc R
C16 C -0.1931(3) 0.1767(3) 0.2671(2) 0.0466(13) Uani 1 1 d .
H18 H -0.2464 0.1636 0.2901 0.056 Uiso 1 1 calc R
C17 C -0.1079(4) 0.1526(4) 0.2873(2) 0.0515(15) Uani 1 1 d .
H19 H -0.1023 0.1224 0.3243 0.062 Uiso 1 1 calc R
C18 C -0.0296(3) 0.1721(3) 0.2540(2) 0.0397(11) Uani 1 1 d .
H20 H 0.0290 0.1549 0.2686 0.048 Uiso 1 1 calc R
C19 C 0.0635(4) 0.3787(3) 0.27658(19) 0.0447(12) Uani 1 1 d .
H21 H 0.1061 0.3385 0.2955 0.067 Uiso 1 1 calc R
H22 H 0.0001 0.3614 0.2851 0.067 Uiso 1 1 calc R
H23 H 0.0742 0.4359 0.2928 0.067 Uiso 1 1 calc R
C20 C 0.2015(3) 0.4202(3) 0.1795(2) 0.0381(11) Uani 1 1 d .
H24 H 0.2093 0.4750 0.1999 0.057 Uiso 1 1 calc R
H25 H 0.2112 0.4275 0.1360 0.057 Uiso 1 1 calc R
H26 H 0.2463 0.3793 0.1953 0.057 Uiso 1 1 calc R
C21 C -0.0039(3) 0.4533(3) 0.15831(18) 0.0273(8) Uani 1 1 d .
C22 C -0.0908(3) 0.4636(3) 0.1838(2) 0.0362(10) Uani 1 1 d .
H27 H -0.1052 0.4342 0.2201 0.043 Uiso 1 1 calc R
C23 C -0.1569(4) 0.5158(3) 0.1577(3) 0.0476(13) Uani 1 1 d .
H28 H -0.2154 0.5221 0.1762 0.057 Uiso 1 1 calc R
C24 C -0.1374(4) 0.5587(3) 0.1045(3) 0.0500(14) Uani 1 1 d .
H29 H -0.1827 0.5938 0.0862 0.060 Uiso 1 1 calc R
C25 C -0.0527(4) 0.5501(3) 0.0786(2) 0.0441(12) Uani 1 1 d .
H30 H -0.0389 0.5799 0.0423 0.053 Uiso 1 1 calc R
C26 C 0.0135(3) 0.4981(3) 0.10494(19) 0.0321(9) Uani 1 1 d .
H31 H 0.0720 0.4929 0.0862 0.038 Uiso 1 1 calc R

loop_
_atom_site_aniso_label
_atom_site_aniso_U_11
_atom_site_aniso_U_22
_atom_site_aniso_U_33
_atom_site_aniso_U_23
_atom_site_aniso_U_13
_atom_site_aniso_U_12
Fe1 0.0184(3) 0.0222(3) 0.0223(3) -0.0021(2) 0.0019(2) -0.0011(2)
P1 0.0186(5) 0.0239(5) 0.0220(5) 0.0032(4) 0.0004(4) 0.0021(4)
Si1 0.0270(6) 0.0268(6) 0.0202(5) -0.0009(4) -0.0027(4) 0.0016(5)
C1 0.0233(19) 0.028(2) 0.0199(18) -0.0025(15) 0.0042(14) -0.0033(17)
O1 0.0337(17) 0.0450(19) 0.0384(17) -0.0013(14) 0.0080(14) -0.0126(16)
C2 0.0235(19) 0.029(2) 0.0220(19) -0.0006(15) -0.0013(14) -0.0022(17)
O2 0.0249(15) 0.0391(18) 0.0348(16) 0.0032(13) -0.0057(12) 0.0047(14)
C3 0.035(2) 0.021(2) 0.046(3) -0.0055(17) 0.0097(19) -0.0005(19)
C4 0.024(2) 0.028(2) 0.053(3) -0.0133(19) 0.0054(19) -0.0051(18)
C5 0.030(2) 0.037(2) 0.037(2) -0.0155(19) -0.0018(18) -0.004(2)
C6 0.028(2) 0.030(2) 0.029(2) -0.0096(17) 0.0038(16) -0.0022(18)
C7 0.028(2) 0.021(2) 0.035(2) -0.0042(16) 0.0062(16) 0.0011(17)
C8 0.055(3) 0.023(2) 0.063(3) 0.010(2) 0.028(3) 0.004(2)
C9 0.032(3) 0.039(3) 0.085(4) -0.020(3) 0.009(3) -0.009(2)
C10 0.039(3) 0.059(3) 0.046(3) -0.022(2) -0.011(2) 0.003(2)
C11 0.043(3) 0.049(3) 0.022(2) -0.0061(18) 0.0070(18) 0.006(2)
C12 0.033(2) 0.038(3) 0.039(2) 0.004(2) 0.0051(19) 0.007(2)
C13 0.025(2) 0.0228(19) 0.028(2) 0.0046(15) 0.0070(15) 0.0034(16)
C14 0.027(2) 0.042(3) 0.031(2) 0.0107(18) 0.0045(16) 0.004(2)
C15 0.024(2) 0.055(3) 0.048(3) 0.006(2) 0.0072(19) 0.007(2)
C16 0.035(3) 0.050(3) 0.055(3) 0.017(2) 0.023(2) 0.009(2)
C17 0.051(3) 0.057(3) 0.047(3) 0.034(3) 0.019(2) 0.019(3)
C18 0.033(2) 0.047(3) 0.039(2) 0.021(2) 0.0092(19) 0.016(2)
C19 0.061(3) 0.052(3) 0.020(2) -0.0068(19) -0.002(2) 0.023(3)
C20 0.033(2) 0.036(3) 0.045(3) -0.004(2) -0.010(2) -0.004(2)
C21 0.032(2) 0.024(2) 0.026(2) -0.0027(16) -0.0042(16) 0.0007(17)
C22 0.037(3) 0.034(2) 0.038(2) 0.0042(19) 0.0059(19) 0.003(2)
C23 0.036(3) 0.046(3) 0.062(3) 0.003(3) 0.001(2) 0.008(2)
C24 0.044(3) 0.038(3) 0.068(4) 0.012(2) -0.016(3) 0.010(2)
C25 0.048(3) 0.037(3) 0.047(3) 0.015(2) -0.011(2) -0.004(2)
C26 0.035(2) 0.031(2) 0.030(2) 0.0042(17) -0.0043(17) -0.0055(19)

loop_
_atom_type_symbol
_atom_type_description
_atom_type_scat_dispersion_real
_atom_type_scat_dispersion_imag
_atom_type_scat_source
Fe Fe 0.3463 0.8444 'International Tables Vol C Tables 4.2.6.8 and 6.1.1.4'
C C 0.0033 0.0016 'International Tables Vol C Tables 4.2.6.8 and 6.1.1.4'
H H 0.0000 0.0000 'International Tables Vol C Tables 4.2.6.8 and 6.1.1.4'
P P 0.1023 0.0942 'International Tables Vol C Tables 4.2.6.8 and 6.1.1.4'
Si Si 0.0817 0.0704 'International Tables Vol C Tables 4.2.6.8 and 6.1.1.4'
O O 0.0106 0.0060 'International Tables Vol C Tables 4.2.6.8 and 6.1.1.4'

loop_
_geom_angle_atom_site_label_1
_geom_angle_atom_site_label_2
_geom_angle_atom_site_label_3
_geom_angle
C2 Fe1 C1 95.38(19)
C2 Fe1 C5 91.88(18)
C1 Fe1 C5 119.79(17)
C2 Fe1 C6 122.60(17)
C1 Fe1 C6 90.59(17)
C5 Fe1 C6 39.24(16)
C2 Fe1 C4 96.69(18)
C1 Fe1 C4 156.72(17)
C5 Fe1 C4 40.06(18)
C6 Fe1 C4 66.14(17)
C2 Fe1 C7 157.96(17)
C1 Fe1 C7 97.39(17)
C5 Fe1 C7 66.18(17)
C6 Fe1 C7 39.63(16)
C4 Fe1 C7 65.55(16)
C2 Fe1 C3 131.71(18)
C1 Fe1 C3 132.90(18)
C5 Fe1 C3 65.90(18)
C6 Fe1 C3 65.45(17)
C4 Fe1 C3 38.83(18)
C7 Fe1 C3 38.51(16)
C2 Fe1 P1 93.93(13)
C1 Fe1 P1 90.55(12)
C5 Fe1 P1 148.40(14)
C6 Fe1 P1 143.15(13)
C4 Fe1 P1 108.35(14)
C7 Fe1 P1 103.80(12)
C3 Fe1 P1 87.47(13)
C13 P1 Si1 96.71(14)
C13 P1 Fe1 111.55(14)
Si1 P1 Fe1 113.68(5)
C20 Si1 C19 107.5(2)
C20 Si1 C21 110.0(2)
C19 Si1 C21 108.1(2)
C20 Si1 P1 108.96(16)
C19 Si1 P1 106.72(18)
C21 Si1 P1 115.25(13)
O1 C1 Fe1 175.4(3)
O2 C2 Fe1 173.9(4)
C7 C3 C4 108.0(4)
C7 C3 C8 125.3(4)
C4 C3 C8 126.6(4)
C7 C3 Fe1 69.3(2)
C4 C3 Fe1 68.8(2)
C8 C3 Fe1 130.1(3)
C3 C4 C5 107.8(4)
C3 C4 C9 125.4(5)
C5 C4 C9 126.4(5)
C3 C4 Fe1 72.3(2)
C5 C4 Fe1 69.1(2)
C9 C4 Fe1 129.3(3)
C6 C5 C4 107.6(4)
C6 C5 C10 126.1(5)
C4 C5 C10 126.3(4)
C6 C5 Fe1 70.6(2)
C4 C5 Fe1 70.8(2)
C10 C5 Fe1 125.7(3)
C5 C6 C7 108.3(4)
C5 C6 C11 125.7(4)
C7 C6 C11 125.8(4)
C5 C6 Fe1 70.1(2)
C7 C6 Fe1 71.1(2)
C11 C6 Fe1 128.2(3)
C3 C7 C6 108.1(4)
C3 C7 C12 125.3(4)
C6 C7 C12 126.4(4)
C3 C7 Fe1 72.2(2)
C6 C7 Fe1 69.3(2)
C12 C7 Fe1 128.3(3)
C14 C13 C18 117.5(4)
C14 C13 P1 126.0(3)
C18 C13 P1 116.5(3)
C13 C14 C15 121.5(4)
C16 C15 C14 119.8(4)
C17 C16 C15 119.7(4)
C16 C17 C18 120.4(4)
C17 C18 C13 121.1(4)
C22 C21 C26 116.6(4)
C22 C21 Si1 120.9(3)
C26 C21 Si1 122.5(3)
C21 C22 C23 121.8(4)
C24 C23 C22 120.0(5)
C25 C24 C23 119.6(5)
C24 C25 C26 120.3(5)
C25 C26 C21 121.7(4)

loop_
_geom_bond_atom_site_label_1
_geom_bond_atom_site_label_2
_geom_bond_distance
Fe1 C2 1.754(4)
Fe1 C1 1.759(4)
Fe1 C5 2.099(4)
Fe1 C6 2.106(4)
Fe1 C4 2.121(4)
Fe1 C7 2.130(4)
Fe1 C3 2.168(4)
Fe1 P1 2.3284(11)
P1 C13 1.849(4)
P1 Si1 2.2672(15)
Si1 C20 1.867(5)
Si1 C19 1.869(4)
Si1 C21 1.877(4)
C1 O1 1.142(5)
C2 O2 1.149(5)
C3 C7 1.418(6)
C3 C4 1.426(7)
C3 C8 1.500(6)
C4 C5 1.446(7)
C4 C9 1.500(6)
C5 C6 1.412(6)
C5 C10 1.503(7)
C6 C7 1.436(6)
C6 C11 1.503(6)
C7 C12 1.500(6)
C13 C14 1.390(6)
C13 C18 1.394(6)
C14 C15 1.390(6)
C15 C16 1.386(7)
C16 C17 1.371(7)
C17 C18 1.390(6)
C21 C22 1.394(6)
C21 C26 1.399(6)
C22 C23 1.390(7)
C23 C24 1.386(8)
C24 C25 1.366(8)
C25 C26 1.391(6)

loop_
_geom_torsion_atom_site_label_1
_geom_torsion_atom_site_label_2
_geom_torsion_atom_site_label_3
_geom_torsion_atom_site_label_4
_geom_torsion
C2 Fe1 P1 C13 56.21(19)
C1 Fe1 P1 C13 151.65(19)
C5 Fe1 P1 C13 -43.8(3)
C6 Fe1 P1 C13 -116.6(2)
C4 Fe1 P1 C13 -42.17(19)
C7 Fe1 P1 C13 -110.61(18)
C3 Fe1 P1 C13 -75.43(19)
C2 Fe1 P1 Si1 -51.87(14)
C1 Fe1 P1 Si1 43.57(14)
C5 Fe1 P1 Si1 -151.9(2)
C6 Fe1 P1 Si1 135.3(2)
C4 Fe1 P1 Si1 -150.25(14)
C7 Fe1 P1 Si1 141.31(12)
C3 Fe1 P1 Si1 176.49(13)
C13 P1 Si1 C20 165.9(2)
Fe1 P1 Si1 C20 -77.01(17)
C13 P1 Si1 C19 50.1(2)
Fe1 P1 Si1 C19 167.17(18)
C13 P1 Si1 C21 -69.9(2)
Fe1 P1 Si1 C21 47.16(16)
C2 Fe1 C1 O1 -97(5)
C5 Fe1 C1 O1 -2(5)
C6 Fe1 C1 O1 26(5)
C4 Fe1 C1 O1 24(5)
C7 Fe1 C1 O1 65(5)
C3 Fe1 C1 O1 82(5)
P1 Fe1 C1 O1 169(5)
C1 Fe1 C2 O2 101(4)
C5 Fe1 C2 O2 -19(4)
C6 Fe1 C2 O2 7(4)
C4 Fe1 C2 O2 -59(4)
C7 Fe1 C2 O2 -24(4)
C3 Fe1 C2 O2 -78(4)
P1 Fe1 C2 O2 -168(4)
C2 Fe1 C3 C7 150.9(3)
C1 Fe1 C3 C7 -27.6(4)
C5 Fe1 C3 C7 81.5(3)
C6 Fe1 C3 C7 38.2(3)
C4 Fe1 C3 C7 120.1(4)
P1 Fe1 C3 C7 -116.0(3)
C2 Fe1 C3 C4 30.9(4)
C1 Fe1 C3 C4 -147.7(3)
C5 Fe1 C3 C4 -38.6(3)
C6 Fe1 C3 C4 -81.9(3)
C7 Fe1 C3 C4 -120.1(4)
P1 Fe1 C3 C4 123.9(3)
C2 Fe1 C3 C8 -89.8(5)
C1 Fe1 C3 C8 91.7(5)
C5 Fe1 C3 C8 -159.2(5)
C6 Fe1 C3 C8 157.5(5)
C4 Fe1 C3 C8 -120.6(5)
C7 Fe1 C3 C8 119.3(6)
P1 Fe1 C3 C8 3.3(4)
C7 C3 C4 C5 2.0(5)
C8 C3 C4 C5 -174.8(4)
Fe1 C3 C4 C5 60.3(3)
C7 C3 C4 C9 175.6(4)
C8 C3 C4 C9 -1.2(7)
Fe1 C3 C4 C9 -126.1(5)
C7 C3 C4 Fe1 -58.4(3)
C8 C3 C4 Fe1 124.9(5)
C2 Fe1 C4 C3 -157.3(3)
C1 Fe1 C4 C3 81.9(6)
C5 Fe1 C4 C3 117.7(4)
C6 Fe1 C4 C3 79.9(3)
C7 Fe1 C4 C3 36.3(2)
P1 Fe1 C4 C3 -60.9(3)
C2 Fe1 C4 C5 84.9(3)
C1 Fe1 C4 C5 -35.8(6)
C6 Fe1 C4 C5 -37.8(3)
C7 Fe1 C4 C5 -81.4(3)
C3 Fe1 C4 C5 -117.7(4)
P1 Fe1 C4 C5 -178.6(2)
C2 Fe1 C4 C9 -35.6(5)
C1 Fe1 C4 C9 -156.4(5)
C5 Fe1 C4 C9 -120.6(6)
C6 Fe1 C4 C9 -158.4(6)
C7 Fe1 C4 C9 158.0(6)
C3 Fe1 C4 C9 121.7(6)
P1 Fe1 C4 C9 60.8(5)
C3 C4 C5 C6 -1.0(5)
C9 C4 C5 C6 -174.5(4)
Fe1 C4 C5 C6 61.4(3)
C3 C4 C5 C10 176.9(4)
C9 C4 C5 C10 3.4(7)
Fe1 C4 C5 C10 -120.7(5)
C3 C4 C5 Fe1 -62.4(3)
C9 C4 C5 Fe1 124.1(5)
C2 Fe1 C5 C6 144.3(3)
C1 Fe1 C5 C6 47.0(3)
C4 Fe1 C5 C6 -117.5(4)
C7 Fe1 C5 C6 -37.8(3)
C3 Fe1 C5 C6 -80.1(3)
P1 Fe1 C5 C6 -115.1(3)
C2 Fe1 C5 C4 -98.2(3)
C1 Fe1 C5 C4 164.5(3)
C6 Fe1 C5 C4 117.5(4)
C7 Fe1 C5 C4 79.8(3)
C3 Fe1 C5 C4 37.4(3)
P1 Fe1 C5 C4 2.5(4)
C2 Fe1 C5 C10 23.2(4)
C1 Fe1 C5 C10 -74.0(5)
C6 Fe1 C5 C10 -121.0(5)
C4 Fe1 C5 C10 121.4(5)
C7 Fe1 C5 C10 -158.8(5)
C3 Fe1 C5 C10 158.9(5)
P1 Fe1 C5 C10 123.9(4)
C4 C5 C6 C7 -0.4(5)
C10 C5 C6 C7 -178.3(4)
Fe1 C5 C6 C7 61.1(3)
C4 C5 C6 C11 175.2(4)
C10 C5 C6 C11 -2.8(7)
Fe1 C5 C6 C11 -123.3(4)
C4 C5 C6 Fe1 -61.5(3)
C10 C5 C6 Fe1 120.6(5)
C2 Fe1 C6 C5 -43.8(3)
C1 Fe1 C6 C5 -140.6(3)
C4 Fe1 C6 C5 38.6(3)
C7 Fe1 C6 C5 118.5(4)
C3 Fe1 C6 C5 81.4(3)
P1 Fe1 C6 C5 127.7(3)
C2 Fe1 C6 C7 -162.3(2)
C1 Fe1 C6 C7 100.9(3)
C5 Fe1 C6 C7 -118.5(4)
C4 Fe1 C6 C7 -79.9(3)
C3 Fe1 C6 C7 -37.1(2)
P1 Fe1 C6 C7 9.2(3)
C2 Fe1 C6 C11 76.5(4)
C1 Fe1 C6 C11 -20.3(4)
C5 Fe1 C6 C11 120.3(5)
C4 Fe1 C6 C11 158.9(5)
C7 Fe1 C6 C11 -121.2(5)
C3 Fe1 C6 C11 -158.3(4)
P1 Fe1 C6 C11 -112.0(4)
C4 C3 C7 C6 -2.2(5)
C8 C3 C7 C6 174.6(4)
Fe1 C3 C7 C6 -60.2(3)
C4 C3 C7 C12 -177.2(4)
C8 C3 C7 C12 -0.4(7)
Fe1 C3 C7 C12 124.7(4)
C4 C3 C7 Fe1 58.1(3)
C8 C3 C7 Fe1 -125.1(4)
C5 C6 C7 C3 1.6(5)
C11 C6 C7 C3 -173.9(4)
Fe1 C6 C7 C3 62.1(3)
C5 C6 C7 C12 176.6(4)
C11 C6 C7 C12 1.0(7)
Fe1 C6 C7 C12 -122.9(4)
C5 C6 C7 Fe1 -60.5(3)
C11 C6 C7 Fe1 124.0(4)
C2 Fe1 C7 C3 -75.1(5)
C1 Fe1 C7 C3 160.0(3)
C5 Fe1 C7 C3 -80.7(3)
C6 Fe1 C7 C3 -118.1(4)
C4 Fe1 C7 C3 -36.6(3)
P1 Fe1 C7 C3 67.6(3)
C2 Fe1 C7 C6 43.0(5)
C1 Fe1 C7 C6 -81.9(3)
C5 Fe1 C7 C6 37.4(3)
C4 Fe1 C7 C6 81.5(3)
C3 Fe1 C7 C6 118.1(4)
P1 Fe1 C7 C6 -174.3(2)
C2 Fe1 C7 C12 163.6(4)
C1 Fe1 C7 C12 38.6(4)
C5 Fe1 C7 C12 158.0(4)
C6 Fe1 C7 C12 120.6(5)
C4 Fe1 C7 C12 -157.9(4)
C3 Fe1 C7 C12 -121.3(5)
P1 Fe1 C7 C12 -53.7(4)
Si1 P1 C13 C14 77.1(4)
Fe1 P1 C13 C14 -41.7(4)
Si1 P1 C13 C18 -100.1(4)
Fe1 P1 C13 C18 141.2(3)
C18 C13 C14 C15 -0.3(7)
P1 C13 C14 C15 -177.5(4)
C13 C14 C15 C16 0.9(8)
C14 C15 C16 C17 -0.9(8)
C15 C16 C17 C18 0.5(9)
C16 C17 C18 C13 0.1(9)
C14 C13 C18 C17 -0.1(7)
P1 C13 C18 C17 177.3(4)
C20 Si1 C21 C22 -148.8(4)
C19 Si1 C21 C22 -31.6(4)
P1 Si1 C21 C22 87.6(4)
C20 Si1 C21 C26 33.5(4)
C19 Si1 C21 C26 150.7(4)
P1 Si1 C21 C26 -90.1(4)
C26 C21 C22 C23 -0.1(7)
Si1 C21 C22 C23 -177.9(4)
C21 C22 C23 C24 0.6(8)
C22 C23 C24 C25 -0.9(9)
C23 C24 C25 C26 0.6(8)
C24 C25 C26 C21 -0.1(8)
C22 C21 C26 C25 -0.2(7)
Si1 C21 C26 C25 177.6(4)
